data_4110693
loop_
_publ_author_name
'Mason R. Haneline'
'Alan F. Heyduk'

_publ_section_title
;
 C-C Bond-Forming Reductive Elimination from a Zirconium(IV) Redox-Active
 Ligand Complex
;
_journal_name_full 'Journal of the American Chemical Society'
_journal_page_first 8410
_journal_page_last 8411
_journal_paper_doi 10.1021/ja061107a
_journal_volume 128
_journal_year 2006
_chemical_formula_sum 'C46 H84 Li2 N2 O4 Zr'
_chemical_formula_weight 834.25
_chemical_name_systematic
; 
 ? 
;
_space_group_IT_number 9
_symmetry_cell_setting monoclinic
_symmetry_space_group_name_Hall 'C -2yc'
_symmetry_space_group_name_H-M 'C 1 c 1'
_atom_sites_solution_hydrogens geom
_atom_sites_solution_primary direct
_atom_sites_solution_secondary difmap
_audit_creation_method SHELXL-97
_cell_angle_alpha 90.00
_cell_angle_beta 97.43(3)
_cell_angle_gamma 90.00
_cell_formula_units_Z 4
_cell_length_a 9.7146(19)
_cell_length_b 31.482(6)
_cell_length_c 16.446(3)
_cell_measurement_temperature 163(2)
_cell_volume 4987.5(17)
_computing_cell_refinement 'Bruker XSCANS'
_computing_data_collection 'Bruker XSCANS'
_computing_data_reduction 'Bruker SHELXTL'
_computing_molecular_graphics 'Bruker SHELXTL'
_computing_publication_material 'Bruker SHELXTL'
_computing_structure_refinement 'SHELXL-97 (Sheldrick, 1997)'
_computing_structure_solution 'SHELXS-97 (Sheldrick, 1990)'
_diffrn_ambient_temperature 163(2)
_diffrn_measured_fraction_theta_full 1.000
_diffrn_measured_fraction_theta_max 1.000
_diffrn_measurement_device_type 'Bruker P4'
_diffrn_measurement_method '\w scans'
_diffrn_radiation_monochromator graphite
_diffrn_radiation_source 'normal-focus sealed tube'
_diffrn_radiation_type MoK\a
_diffrn_radiation_wavelength 0.71073
_diffrn_reflns_av_R_equivalents 0.0392
_diffrn_reflns_av_sigmaI/netI 0.0524
_diffrn_reflns_limit_h_max 12
_diffrn_reflns_limit_h_min -12
_diffrn_reflns_limit_k_max 39
_diffrn_reflns_limit_k_min -37
_diffrn_reflns_limit_l_max 20
_diffrn_reflns_limit_l_min -20
_diffrn_reflns_number 24413
_diffrn_reflns_theta_full 26.37
_diffrn_reflns_theta_max 26.37
_diffrn_reflns_theta_min 1.29
_exptl_absorpt_coefficient_mu 0.259
_exptl_absorpt_correction_T_max 0.9696
_exptl_absorpt_correction_T_min 0.9501
_exptl_absorpt_correction_type multi-scan
_exptl_absorpt_process_details Bruker-SADABS
_exptl_crystal_colour Yellow
_exptl_crystal_density_diffrn 1.111
_exptl_crystal_description Block
_exptl_crystal_F_000 1808
_exptl_crystal_size_max 0.20
_exptl_crystal_size_mid 0.15
_exptl_crystal_size_min 0.12
_refine_diff_density_max 0.407
_refine_diff_density_min -0.340
_refine_diff_density_rms 0.050
_refine_ls_abs_structure_details 'Flack H D (1983), Acta Cryst. A39, 876-881'
_refine_ls_abs_structure_Flack -0.05(2)
_refine_ls_extinction_method none
_refine_ls_goodness_of_fit_ref 1.028
_refine_ls_hydrogen_treatment constr
_refine_ls_matrix_type full
_refine_ls_number_parameters 496
_refine_ls_number_reflns 9731
_refine_ls_number_restraints 2
_refine_ls_restrained_S_all 1.028
_refine_ls_R_factor_all 0.0416
_refine_ls_R_factor_gt 0.0320
_refine_ls_shift/su_max 0.001
_refine_ls_shift/su_mean 0.000
_refine_ls_structure_factor_coef Fsqd
_refine_ls_weighting_details 'calc w=1/[\s^2^(Fo^2^)+(0.0384P)^2^+0.2387P] where P=(Fo^2^+2Fc^2^)/3'
_refine_ls_weighting_scheme calc
_refine_ls_wR_factor_gt 0.0716
_refine_ls_wR_factor_ref 0.0761
_reflns_number_gt 8644
_reflns_number_total 9731
_reflns_threshold_expression >2sigma(I)
_cod_data_source_file ja061107asi20060522_055857.cif
_cod_data_source_block msad
_cod_original_cell_volume 4987.6(17)
_cod_database_code 4110693

loop_
_symmetry_equiv_pos_as_xyz
'x, y, z'
'x, -y, z+1/2'
'x+1/2, y+1/2, z'
'x+1/2, -y+1/2, z+1/2'

loop_
_atom_site_label
_atom_site_type_symbol
_atom_site_fract_x
_atom_site_fract_y
_atom_site_fract_z
_atom_site_U_iso_or_equiv
_atom_site_adp_type
_atom_site_occupancy
_atom_site_symmetry_multiplicity
_atom_site_calc_flag
_atom_site_refinement_flags
Zr1 Zr 0.52318(2) 0.125064(6) 0.465199(17) 0.01349(6) Uani 1 1 d .
O1 O 0.49732(17) 0.19234(5) 0.46824(12) 0.0167(4) Uani 1 1 d .
O2 O 0.60656(17) 0.06582(5) 0.43132(11) 0.0172(4) Uani 1 1 d .
O3 O 0.83371(19) 0.22628(6) 0.58984(12) 0.0302(5) Uani 1 1 d .
O4 O 0.5328(3) 0.05125(7) 0.21002(13) 0.0437(6) Uani 1 1 d .
N1 N 0.5445(2) 0.14718(7) 0.59559(13) 0.0161(5) Uani 1 1 d .
N2 N 0.3621(2) 0.07644(6) 0.46791(14) 0.0175(4) Uani 1 1 d .
Li1 Li 0.6912(5) 0.19026(15) 0.5384(3) 0.0276(10) Uani 1 1 d .
Li2 Li 0.5345(7) 0.07436(16) 0.3173(3) 0.0413(14) Uani 1 1 d .
C1 C 0.4893(2) 0.18722(8) 0.60979(15) 0.0157(5) Uani 1 1 d .
C2 C 0.4559(2) 0.20553(8) 0.68298(16) 0.0177(5) Uani 1 1 d .
H2A H 0.4697 0.1894 0.7322 0.021 Uiso 1 1 calc R
C3 C 0.4037(2) 0.24636(8) 0.68503(15) 0.0184(5) Uani 1 1 d .
C4 C 0.3838(3) 0.26994(8) 0.61178(16) 0.0209(6) Uani 1 1 d .
H4A H 0.3495 0.2981 0.6134 0.025 Uiso 1 1 calc R
C5 C 0.4126(3) 0.25360(8) 0.53688(15) 0.0184(5) Uani 1 1 d .
C6 C 0.4640(2) 0.21205(8) 0.53717(16) 0.0171(5) Uani 1 1 d .
C7 C 0.3979(2) 0.03403(8) 0.45786(15) 0.0166(5) Uani 1 1 d .
C8 C 0.3164(3) -0.00285(8) 0.45971(16) 0.0190(5) Uani 1 1 d .
H8A H 0.2220 -0.0003 0.4685 0.023 Uiso 1 1 calc R
C9 C 0.3720(3) -0.04324(8) 0.44887(16) 0.0200(5) Uani 1 1 d .
C10 C 0.5096(3) -0.04672(8) 0.43917(15) 0.0188(6) Uani 1 1 d .
H10A H 0.5475 -0.0743 0.4342 0.023 Uiso 1 1 calc R
C11 C 0.5976(3) -0.01123(8) 0.43616(15) 0.0168(5) Uani 1 1 d .
C12 C 0.5376(2) 0.02867(8) 0.44211(14) 0.0144(5) Uani 1 1 d .
C13 C 0.5971(3) 0.11975(8) 0.66655(15) 0.0187(5) Uani 1 1 d .
C14 C 0.4799(3) 0.10315(9) 0.71276(17) 0.0254(6) Uani 1 1 d .
H14A H 0.4349 0.1271 0.7367 0.038 Uiso 1 1 calc R
H14B H 0.5188 0.0838 0.7565 0.038 Uiso 1 1 calc R
H14C H 0.4113 0.0879 0.6745 0.038 Uiso 1 1 calc R
C15 C 0.7110(3) 0.14183(9) 0.72474(17) 0.0258(6) Uani 1 1 d .
H15A H 0.7840 0.1519 0.6936 0.039 Uiso 1 1 calc R
H15B H 0.7508 0.1217 0.7668 0.039 Uiso 1 1 calc R
H15C H 0.6711 0.1660 0.7511 0.039 Uiso 1 1 calc R
C16 C 0.6636(3) 0.08087(8) 0.63135(17) 0.0255(6) Uani 1 1 d .
H16A H 0.7395 0.0901 0.6016 0.038 Uiso 1 1 calc R
H16B H 0.5937 0.0658 0.5937 0.038 Uiso 1 1 calc R
H16C H 0.7002 0.0619 0.6762 0.038 Uiso 1 1 calc R
C17 C 0.3706(3) 0.26742(8) 0.76458(16) 0.0220(6) Uani 1 1 d .
C18 C 0.2228(3) 0.28546(9) 0.75362(18) 0.0302(7) Uani 1 1 d .
H18A H 0.1562 0.2624 0.7391 0.045 Uiso 1 1 calc R
H18B H 0.2138 0.3067 0.7098 0.045 Uiso 1 1 calc R
H18C H 0.2039 0.2987 0.8049 0.045 Uiso 1 1 calc R
C19 C 0.3795(3) 0.23567(9) 0.83605(17) 0.0276(6) Uani 1 1 d .
H19A H 0.3138 0.2124 0.8218 0.041 Uiso 1 1 calc R
H19B H 0.3564 0.2501 0.8853 0.041 Uiso 1 1 calc R
H19C H 0.4740 0.2242 0.8466 0.041 Uiso 1 1 calc R
C20 C 0.4738(3) 0.30391(11) 0.7873(2) 0.0298(7) Uani 1 1 d .
H20A H 0.4532 0.3175 0.8379 0.045 Uiso 1 1 calc R
H20B H 0.4655 0.3249 0.7428 0.045 Uiso 1 1 calc R
H20C H 0.5686 0.2926 0.7955 0.045 Uiso 1 1 calc R
C21 C 0.3845(3) 0.27921(8) 0.45689(16) 0.0234(6) Uani 1 1 d .
C22 C 0.3271(4) 0.32335(9) 0.4711(2) 0.0428(9) Uani 1 1 d .
H22A H 0.3950 0.3393 0.5084 0.064 Uiso 1 1 calc R
H22B H 0.2404 0.3207 0.4952 0.064 Uiso 1 1 calc R
H22C H 0.3091 0.3384 0.4186 0.064 Uiso 1 1 calc R
C23 C 0.2749(3) 0.25545(9) 0.39808(17) 0.0298(6) Uani 1 1 d .
H23A H 0.1901 0.2520 0.4239 0.045 Uiso 1 1 calc R
H23B H 0.3108 0.2274 0.3856 0.045 Uiso 1 1 calc R
H23C H 0.2539 0.2717 0.3472 0.045 Uiso 1 1 calc R
C24 C 0.5172(3) 0.28435(10) 0.41655(18) 0.0339(7) Uani 1 1 d .
H24A H 0.5872 0.2995 0.4540 0.051 Uiso 1 1 calc R
H24B H 0.4965 0.3006 0.3656 0.051 Uiso 1 1 calc R
H24C H 0.5528 0.2563 0.4042 0.051 Uiso 1 1 calc R
C25 C 0.2158(3) 0.08834(8) 0.47160(17) 0.0205(6) Uani 1 1 d .
C26 C 0.2107(3) 0.13700(9) 0.4742(2) 0.0298(7) Uani 1 1 d .
H26A H 0.2698 0.1472 0.5231 0.045 Uiso 1 1 calc R
H26B H 0.1149 0.1463 0.4761 0.045 Uiso 1 1 calc R
H26C H 0.2441 0.1486 0.4250 0.045 Uiso 1 1 calc R
C27 C 0.1595(3) 0.07258(9) 0.54909(17) 0.0262(6) Uani 1 1 d .
H27A H 0.2222 0.0814 0.5976 0.039 Uiso 1 1 calc R
H27B H 0.1530 0.0415 0.5478 0.039 Uiso 1 1 calc R
H27C H 0.0671 0.0847 0.5514 0.039 Uiso 1 1 calc R
C28 C 0.1209(3) 0.07532(9) 0.39364(18) 0.0262(6) Uani 1 1 d .
H28A H 0.1201 0.0443 0.3887 0.039 Uiso 1 1 calc R
H28B H 0.1557 0.0878 0.3457 0.039 Uiso 1 1 calc R
H28C H 0.0265 0.0855 0.3968 0.039 Uiso 1 1 calc R
C29 C 0.2766(3) -0.08249(9) 0.44651(18) 0.0248(6) Uani 1 1 d .
C30 C 0.3572(3) -0.12427(8) 0.4446(2) 0.0372(8) Uani 1 1 d .
H30A H 0.4071 -0.1246 0.3965 0.056 Uiso 1 1 calc R
H30B H 0.2922 -0.1482 0.4416 0.056 Uiso 1 1 calc R
H30C H 0.4238 -0.1267 0.4945 0.056 Uiso 1 1 calc R
C31 C 0.1716(3) -0.07997(9) 0.36939(19) 0.0346(7) Uani 1 1 d .
H31A H 0.2207 -0.0793 0.3210 0.052 Uiso 1 1 calc R
H31B H 0.1158 -0.0541 0.3710 0.052 Uiso 1 1 calc R
H31C H 0.1107 -0.1049 0.3665 0.052 Uiso 1 1 calc R
C32 C 0.2001(3) -0.08361(9) 0.5236(2) 0.0359(7) Uani 1 1 d .
H32A H 0.1400 -0.1087 0.5214 0.054 Uiso 1 1 calc R
H32B H 0.1436 -0.0579 0.5253 0.054 Uiso 1 1 calc R
H32C H 0.2684 -0.0849 0.5730 0.054 Uiso 1 1 calc R
C33 C 0.7525(3) -0.01653(8) 0.42817(17) 0.0217(6) Uani 1 1 d .
C34 C 0.8415(3) 0.00634(9) 0.49873(18) 0.0272(6) Uani 1 1 d .
H34A H 0.8168 0.0365 0.4980 0.041 Uiso 1 1 calc R
H34B H 0.9399 0.0033 0.4922 0.041 Uiso 1 1 calc R
H34C H 0.8246 -0.0062 0.5511 0.041 Uiso 1 1 calc R
C35 C 0.7952(3) -0.06362(9) 0.4320(2) 0.0296(7) Uani 1 1 d .
H35A H 0.8943 -0.0660 0.4268 0.044 Uiso 1 1 calc R
H35B H 0.7410 -0.0791 0.3871 0.044 Uiso 1 1 calc R
H35C H 0.7775 -0.0757 0.4846 0.044 Uiso 1 1 calc R
C36 C 0.7846(3) 0.00119(9) 0.34609(17) 0.0284(7) Uani 1 1 d .
H36A H 0.7583 0.0312 0.3419 0.043 Uiso 1 1 calc R
H36B H 0.7319 -0.0147 0.3012 0.043 Uiso 1 1 calc R
H36C H 0.8841 -0.0016 0.3426 0.043 Uiso 1 1 calc R
C37 C 0.4532(3) 0.13945(9) 0.32360(18) 0.0243(7) Uani 1 1 d .
H37A H 0.4140 0.1681 0.3175 0.037 Uiso 1 1 calc R
H37B H 0.3829 0.1187 0.3015 0.037 Uiso 1 1 calc R
H37C H 0.5338 0.1374 0.2936 0.037 Uiso 1 1 calc R
C38 C 0.7614(3) 0.13923(9) 0.45418(17) 0.0215(6) Uani 1 1 d .
H38A H 0.7998 0.1579 0.4992 0.032 Uiso 1 1 calc R
H38B H 0.7688 0.1532 0.4016 0.032 Uiso 1 1 calc R
H38C H 0.8133 0.1125 0.4572 0.032 Uiso 1 1 calc R
C39 C 0.8021(4) 0.30059(11) 0.6278(2) 0.0529(10) Uani 1 1 d .
H39A H 0.7801 0.3187 0.6728 0.079 Uiso 1 1 calc R
H39B H 0.7321 0.3047 0.5799 0.079 Uiso 1 1 calc R
H39C H 0.8939 0.3082 0.6135 0.079 Uiso 1 1 calc R
C40 C 0.8025(3) 0.25487(9) 0.65405(19) 0.0331(7) Uani 1 1 d .
H40A H 0.8723 0.2510 0.7029 0.040 Uiso 1 1 calc R
H40B H 0.7103 0.2476 0.6698 0.040 Uiso 1 1 calc R
C41 C 0.9792(3) 0.22251(11) 0.58315(19) 0.0354(7) Uani 1 1 d .
H41A H 1.0249 0.2503 0.5958 0.042 Uiso 1 1 calc R
H41B H 0.9911 0.2149 0.5261 0.042 Uiso 1 1 calc R
C42 C 1.0487(4) 0.18907(12) 0.6410(2) 0.0432(10) Uani 1 1 d .
H42A H 1.1475 0.1874 0.6347 0.065 Uiso 1 1 calc R
H42B H 1.0050 0.1614 0.6279 0.065 Uiso 1 1 calc R
H42C H 1.0385 0.1967 0.6976 0.065 Uiso 1 1 calc R
C43 C 0.3245(5) 0.01503(12) 0.2322(2) 0.0576(10) Uani 1 1 d .
H43A H 0.2643 -0.0091 0.2142 0.086 Uiso 1 1 calc R
H43B H 0.2717 0.0415 0.2233 0.086 Uiso 1 1 calc R
H43C H 0.3588 0.0120 0.2906 0.086 Uiso 1 1 calc R
C44 C 0.4435(4) 0.01602(10) 0.1844(2) 0.0481(9) Uani 1 1 d .
H44A H 0.4964 -0.0109 0.1926 0.058 Uiso 1 1 calc R
H44B H 0.4091 0.0187 0.1252 0.058 Uiso 1 1 calc R
C45 C 0.6434(5) 0.05544(12) 0.1610(2) 0.0565(11) Uani 1 1 d .
H45A H 0.6050 0.0558 0.1022 0.068 Uiso 1 1 calc R
H45B H 0.7066 0.0308 0.1704 0.068 Uiso 1 1 calc R
C46 C 0.7220(6) 0.09509(14) 0.1820(3) 0.0852(16) Uani 1 1 d .
H46A H 0.7972 0.0976 0.1479 0.128 Uiso 1 1 calc R
H46B H 0.7611 0.0945 0.2400 0.128 Uiso 1 1 calc R
H46C H 0.6595 0.1195 0.1720 0.128 Uiso 1 1 calc R

loop_
_atom_site_aniso_label
_atom_site_aniso_U_11
_atom_site_aniso_U_22
_atom_site_aniso_U_33
_atom_site_aniso_U_23
_atom_site_aniso_U_13
_atom_site_aniso_U_12
Zr1 0.01604(10) 0.01109(10) 0.01353(10) -0.00103(13) 0.00263(7) -0.00019(12)
O1 0.0214(12) 0.0128(8) 0.0155(9) -0.0003(8) 0.0014(8) 0.0014(7)
O2 0.0186(9) 0.0142(9) 0.0194(10) -0.0018(7) 0.0044(7) -0.0012(7)
O3 0.0273(10) 0.0314(11) 0.0318(12) -0.0115(9) 0.0038(8) -0.0084(9)
O4 0.0802(17) 0.0253(12) 0.0255(12) -0.0060(9) 0.0069(11) 0.0066(11)
N1 0.0195(12) 0.0132(12) 0.0155(12) 0.0005(9) 0.0022(9) 0.0023(9)
N2 0.0164(11) 0.0164(11) 0.0200(12) -0.0017(9) 0.0038(9) 0.0020(8)
Li1 0.026(2) 0.024(2) 0.033(3) -0.006(2) 0.004(2) -0.0035(19)
Li2 0.074(4) 0.026(3) 0.023(3) -0.002(2) 0.001(3) 0.005(3)
C1 0.0133(12) 0.0153(13) 0.0184(13) -0.0024(10) 0.0016(10) -0.0032(9)
C2 0.0194(13) 0.0168(13) 0.0169(13) -0.0002(10) 0.0024(10) -0.0005(10)
C3 0.0163(12) 0.0198(13) 0.0196(14) -0.0032(10) 0.0047(10) -0.0011(10)
C4 0.0231(13) 0.0164(13) 0.0226(15) -0.0036(10) 0.0004(11) 0.0038(10)
C5 0.0204(13) 0.0161(13) 0.0179(14) -0.0005(10) -0.0002(10) -0.0007(10)
C6 0.0161(12) 0.0161(13) 0.0190(13) -0.0030(10) 0.0015(10) -0.0022(10)
C7 0.0194(13) 0.0155(13) 0.0145(13) 0.0000(10) 0.0008(10) 0.0010(10)
C8 0.0192(13) 0.0163(13) 0.0216(14) -0.0019(11) 0.0026(11) 0.0008(11)
C9 0.0255(13) 0.0160(13) 0.0181(14) 0.0010(10) 0.0012(11) -0.0034(10)
C10 0.0240(14) 0.0113(12) 0.0209(15) -0.0014(9) 0.0022(12) 0.0030(10)
C11 0.0192(13) 0.0152(13) 0.0154(13) -0.0022(10) 0.0002(10) -0.0011(10)
C12 0.0181(13) 0.0130(12) 0.0125(13) 0.0006(9) 0.0037(10) -0.0030(9)
C13 0.0267(13) 0.0153(13) 0.0142(13) 0.0030(10) 0.0025(10) 0.0037(10)
C14 0.0318(15) 0.0210(15) 0.0239(15) 0.0055(12) 0.0060(12) 0.0020(11)
C15 0.0296(15) 0.0241(14) 0.0224(15) 0.0021(12) -0.0014(12) 0.0009(12)
C16 0.0368(16) 0.0206(14) 0.0191(15) 0.0036(11) 0.0037(12) 0.0067(12)
C17 0.0246(14) 0.0198(14) 0.0215(15) -0.0073(11) 0.0028(11) 0.0024(11)
C18 0.0289(15) 0.0338(17) 0.0284(16) -0.0121(13) 0.0054(12) 0.0056(12)
C19 0.0319(15) 0.0322(16) 0.0198(15) -0.0043(12) 0.0080(12) 0.0033(12)
C20 0.0343(18) 0.0279(17) 0.0271(18) -0.0090(14) 0.0032(14) -0.0003(14)
C21 0.0338(15) 0.0162(13) 0.0203(15) 0.0006(11) 0.0035(12) 0.0037(11)
C22 0.078(3) 0.0215(16) 0.0274(18) 0.0034(13) 0.0013(16) 0.0161(17)
C23 0.0310(15) 0.0324(17) 0.0239(16) 0.0058(13) -0.0047(12) 0.0031(12)
C24 0.0428(18) 0.0296(17) 0.0286(17) 0.0092(13) 0.0024(13) -0.0066(13)
C25 0.0208(13) 0.0149(13) 0.0263(15) -0.0039(11) 0.0053(11) -0.0021(10)
C26 0.0196(14) 0.0183(14) 0.052(2) -0.0020(13) 0.0056(14) 0.0004(12)
C27 0.0233(14) 0.0308(16) 0.0248(16) -0.0056(12) 0.0044(12) -0.0021(12)
C28 0.0204(14) 0.0264(15) 0.0312(17) -0.0015(12) 0.0004(12) 0.0014(11)
C29 0.0241(14) 0.0176(14) 0.0342(17) -0.0042(12) 0.0094(12) -0.0054(10)
C30 0.0355(16) 0.0174(15) 0.062(2) -0.0028(14) 0.0177(15) -0.0071(13)
C31 0.0304(16) 0.0302(17) 0.043(2) -0.0088(14) 0.0043(14) -0.0119(13)
C32 0.0410(18) 0.0236(16) 0.047(2) -0.0020(14) 0.0200(15) -0.0093(13)
C33 0.0223(14) 0.0174(14) 0.0265(16) -0.0032(11) 0.0071(12) 0.0016(11)
C34 0.0202(14) 0.0246(15) 0.0361(17) -0.0045(12) 0.0018(12) 0.0021(11)
C35 0.0210(14) 0.0233(15) 0.0456(19) -0.0063(14) 0.0080(13) 0.0030(12)
C36 0.0259(15) 0.0317(17) 0.0296(17) -0.0021(12) 0.0109(13) 0.0007(12)
C37 0.0316(17) 0.0177(14) 0.0231(16) -0.0003(12) 0.0011(13) -0.0027(12)
C38 0.0271(15) 0.0152(14) 0.0233(15) -0.0014(11) 0.0066(12) 0.0003(11)
C39 0.082(3) 0.0315(19) 0.041(2) -0.0070(15) -0.0070(19) -0.0037(18)
C40 0.0357(16) 0.0325(17) 0.0312(17) -0.0093(13) 0.0051(13) -0.0081(13)
C41 0.0228(15) 0.051(2) 0.0328(17) -0.0127(15) 0.0055(13) -0.0132(14)
C42 0.0321(19) 0.048(2) 0.049(2) -0.0184(19) 0.0043(17) -0.0048(16)
C43 0.086(3) 0.051(2) 0.035(2) -0.0083(17) 0.004(2) -0.005(2)
C44 0.075(3) 0.0312(19) 0.034(2) -0.0112(15) -0.0087(18) 0.0080(17)
C45 0.099(3) 0.044(2) 0.030(2) -0.0007(16) 0.022(2) 0.012(2)
C46 0.144(5) 0.060(3) 0.062(3) -0.008(2) 0.056(3) -0.017(3)

loop_
_atom_type_symbol
_atom_type_description
_atom_type_scat_dispersion_real
_atom_type_scat_dispersion_imag
_atom_type_scat_source
C C 0.0033 0.0016 'International Tables Vol C Tables 4.2.6.8 and 6.1.1.4'
H H 0.0000 0.0000 'International Tables Vol C Tables 4.2.6.8 and 6.1.1.4'
Li Li -0.0003 0.0001 'International Tables Vol C Tables 4.2.6.8 and 6.1.1.4'
N N 0.0061 0.0033 'International Tables Vol C Tables 4.2.6.8 and 6.1.1.4'
O O 0.0106 0.0060 'International Tables Vol C Tables 4.2.6.8 and 6.1.1.4'
Zr Zr -2.9673 0.5597 'International Tables Vol C Tables 4.2.6.8 and 6.1.1.4'

loop_
_geom_angle_atom_site_label_1
_geom_angle_atom_site_label_2
_geom_angle_atom_site_label_3
_geom_angle
O1 Zr1 O2 157.29(6)
O1 Zr1 N2 127.28(7)
O2 Zr1 N2 72.03(7)
O1 Zr1 N1 70.46(8)
O2 Zr1 N1 122.02(7)
N2 Zr1 N1 100.11(8)
O1 Zr1 C37 79.33(9)
O2 Zr1 C37 88.91(9)
N2 Zr1 C37 92.20(10)
N1 Zr1 C37 148.90(9)
O1 Zr1 C38 86.25(8)
O2 Zr1 C38 74.89(8)
N2 Zr1 C38 146.43(9)
N1 Zr1 C38 92.52(9)
C37 Zr1 C38 92.71(10)
O1 Zr1 Li1 47.58(11)
O2 Zr1 Li1 122.23(11)
N2 Zr1 Li1 151.84(11)
N1 Zr1 Li1 51.87(11)
C37 Zr1 Li1 111.00(13)
C38 Zr1 Li1 51.52(11)
O1 Zr1 Li2 125.35(12)
O2 Zr1 Li2 41.39(12)
N2 Zr1 Li2 74.91(13)
N1 Zr1 Li2 163.35(12)
C37 Zr1 Li2 47.74(13)
C38 Zr1 Li2 84.13(14)
Li1 Zr1 Li2 132.57(15)
C6 O1 Li1 81.29(19)
C6 O1 Zr1 120.73(15)
Li1 O1 Zr1 83.16(14)
C12 O2 Li2 97.0(2)
C12 O2 Zr1 120.20(13)
Li2 O2 Zr1 91.70(17)
C41 O3 C40 114.1(2)
C41 O3 Li1 125.7(2)
C40 O3 Li1 119.0(2)
C45 O4 C44 112.0(3)
C45 O4 Li2 124.7(3)
C44 O4 Li2 119.9(3)
C1 N1 C13 119.4(2)
C1 N1 Zr1 116.70(16)
C13 N1 Zr1 123.41(16)
C1 N1 Li1 78.76(18)
C13 N1 Li1 120.3(2)
Zr1 N1 Li1 76.90(14)
C7 N2 C25 120.2(2)
C7 N2 Zr1 118.45(15)
C25 N2 Zr1 121.06(15)
O3 Li1 O1 141.6(3)
O3 Li1 N1 129.5(3)
O1 Li1 N1 71.03(16)
O3 Li1 C6 117.8(2)
O1 Li1 C6 35.83(11)
N1 Li1 C6 61.85(14)
O3 Li1 C1 113.5(2)
O1 Li1 C1 62.38(14)
N1 Li1 C1 34.70(10)
C6 Li1 C1 34.95(11)
O3 Li1 Zr1 168.6(2)
O1 Li1 Zr1 49.26(11)
N1 Li1 Zr1 51.23(11)
C6 Li1 Zr1 73.14(14)
C1 Li1 Zr1 73.41(13)
O4 Li2 O2 143.4(3)
O4 Li2 C12 122.5(3)
O2 Li2 C12 32.91(11)
O4 Li2 Zr1 169.0(3)
O2 Li2 Zr1 46.92(12)
C12 Li2 Zr1 68.24(14)
N1 C1 C2 130.2(2)
N1 C1 C6 112.5(2)
C2 C1 C6 117.3(2)
N1 C1 Li1 66.54(17)
C2 C1 Li1 133.6(2)
C6 C1 Li1 68.47(18)
C3 C2 C1 121.7(2)
C2 C3 C4 118.6(2)
C2 C3 C17 122.6(2)
C4 C3 C17 118.7(2)
C5 C4 C3 122.7(2)
C4 C5 C6 116.9(2)
C4 C5 C21 121.9(2)
C6 C5 C21 121.1(2)
O1 C6 C5 122.9(2)
O1 C6 C1 114.4(2)
C5 C6 C1 122.6(2)
O1 C6 Li1 62.88(17)
C5 C6 Li1 128.1(2)
C1 C6 Li1 76.58(19)
N2 C7 C8 129.6(2)
N2 C7 C12 113.1(2)
C8 C7 C12 117.3(2)
C9 C8 C7 121.2(2)
C10 C9 C8 119.0(2)
C10 C9 C29 121.7(2)
C8 C9 C29 119.3(2)
C9 C10 C11 123.0(2)
C12 C11 C10 116.8(2)
C12 C11 C33 121.8(2)
C10 C11 C33 121.4(2)
O2 C12 C11 123.0(2)
O2 C12 C7 114.6(2)
C11 C12 C7 122.5(2)
O2 C12 Li2 50.05(17)
C11 C12 Li2 114.9(2)
C7 C12 Li2 99.8(2)
N1 C13 C16 106.6(2)
N1 C13 C15 111.9(2)
C16 C13 C15 107.0(2)
N1 C13 C14 112.5(2)
C16 C13 C14 106.9(2)
C15 C13 C14 111.5(2)
C18 C17 C19 106.9(2)
C18 C17 C3 110.8(2)
C19 C17 C3 111.9(2)
C18 C17 C20 108.8(2)
C19 C17 C20 109.3(2)
C3 C17 C20 109.1(2)
C22 C21 C24 108.3(2)
C22 C21 C5 112.0(2)
C24 C21 C5 111.1(2)
C22 C21 C23 107.6(2)
C24 C21 C23 109.4(2)
C5 C21 C23 108.4(2)
N2 C25 C27 113.6(2)
N2 C25 C26 106.8(2)
C27 C25 C26 106.5(2)
N2 C25 C28 112.0(2)
C27 C25 C28 111.6(2)
C26 C25 C28 105.8(2)
C31 C29 C30 108.4(2)
C31 C29 C9 108.3(2)
C30 C29 C9 112.4(2)
C31 C29 C32 110.0(2)
C30 C29 C32 107.3(2)
C9 C29 C32 110.3(2)
C36 C33 C34 109.7(2)
C36 C33 C11 110.4(2)
C34 C33 C11 110.3(2)
C36 C33 C35 107.6(2)
C34 C33 C35 107.4(2)
C11 C33 C35 111.3(2)
O3 C40 C39 112.2(3)
O3 C41 C42 111.8(3)
O4 C44 C43 110.1(3)
O4 C45 C46 110.4(3)

loop_
_geom_bond_atom_site_label_1
_geom_bond_atom_site_label_2
_geom_bond_distance
Zr1 O1 2.1341(16)
Zr1 O2 2.1359(17)
Zr1 N2 2.193(2)
Zr1 N1 2.239(2)
Zr1 C37 2.384(3)
Zr1 C38 2.386(3)
Zr1 Li1 2.796(5)
Zr1 Li2 2.923(5)
O1 C6 1.367(3)
O1 Li1 2.079(5)
O2 C12 1.371(3)
O2 Li2 1.934(6)
O3 C41 1.436(3)
O3 C40 1.449(3)
O3 Li1 1.901(5)
O4 C45 1.430(4)
O4 C44 1.438(4)
O4 Li2 1.907(6)
N1 C1 1.401(3)
N1 C13 1.488(3)
N1 Li1 2.258(5)
N2 C7 1.395(3)
N2 C25 1.479(3)
Li1 C6 2.309(5)
Li1 C1 2.414(5)
Li2 C12 2.503(6)
C1 C2 1.410(3)
C1 C6 1.422(4)
C2 C3 1.384(3)
C3 C4 1.407(4)
C3 C17 1.537(3)
C4 C5 1.396(3)
C5 C6 1.400(3)
C5 C21 1.537(4)
C7 C8 1.408(3)
C7 C12 1.424(3)
C8 C9 1.402(4)
C9 C10 1.372(4)
C9 C29 1.542(4)
C10 C11 1.411(3)
C11 C12 1.393(3)
C11 C33 1.537(3)
C13 C16 1.532(3)
C13 C15 1.533(4)
C13 C14 1.540(4)
C17 C18 1.533(4)
C17 C19 1.537(4)
C17 C20 1.539(4)
C21 C22 1.526(4)
C21 C24 1.533(4)
C21 C23 1.537(4)
C25 C27 1.533(4)
C25 C26 1.534(4)
C25 C28 1.535(4)
C29 C31 1.523(4)
C29 C30 1.533(4)
C29 C32 1.551(4)
C33 C36 1.529(4)
C33 C34 1.534(4)
C33 C35 1.538(4)
C39 C40 1.503(4)
C41 C42 1.517(5)
C43 C44 1.480(5)
C45 C46 1.480(6)
